data_7153895
loop_
_publ_author_name
'Hesse, Ronny'
'J\"ager, Anne'
'Schmidt, Arndt W.'
'Kn\"olker, Hans-Joachim'

_publ_section_title
;
 Palladium(ii)-catalysed total synthesis of naturally occurring
 pyrano[3,2-a]carbazole and pyrano[2,3-b]carbazole alkaloids.
;
_journal_issue 23
_journal_name_full 'Organic &amp; biomolecular chemistry'
_journal_page_first 3866
_journal_page_last 3876
_journal_paper_doi 10.1039/c4ob00367e
_journal_volume 12
_journal_year 2014
_chemical_compound_source synthesis
_chemical_formula_moiety 'C19 H19 N O2'
_chemical_formula_sum 'C19 H19 N O2'
_chemical_formula_weight 293.35
_space_group_IT_number 4
_symmetry_cell_setting monoclinic
_symmetry_Int_Tables_number 4
_symmetry_space_group_name_Hall 'P 2yb'
_symmetry_space_group_name_H-M 'P 1 21 1'
_atom_sites_solution_hydrogens geom
_atom_sites_solution_primary direct
_atom_sites_solution_secondary difmap
_audit_creation_method SHELXL-97
_cell_angle_alpha 90.00
_cell_angle_beta 99.33(1)
_cell_angle_gamma 90.00
_cell_formula_units_Z 4
_cell_length_a 6.508(1)
_cell_length_b 25.907(3)
_cell_length_c 9.1340(1)
_cell_measurement_reflns_used 379
_cell_measurement_temperature 198(2)
_cell_measurement_theta_max 18.317
_cell_measurement_theta_min 4.183
_cell_volume 1519.6(3)
_computing_cell_refinement 'Dirax/lsq (Duisenberg, 1992)'
_computing_data_collection 'Collect (Nonius BV, 1999)'
_computing_data_reduction 'EvalCCD (Duisenberg et al., 2003)'
_computing_molecular_graphics 'ORTEP-3 for Windows (Farrugia, 1997)'
_computing_publication_material 'WinGX (Farrugia 1999), enCIFer (Allen et al. 2004)'
_computing_structure_refinement 'SHELXL-97 (Sheldrick, 1997), WinGX (Farrugia 1999), PLATON (Spek 2005)'
_computing_structure_solution 'SIR2004 (Burla et al., 2005)'
_diffrn_ambient_temperature 198(2)
_diffrn_detector_area_resol_mean 9
_diffrn_measured_fraction_theta_full 0.982
_diffrn_measured_fraction_theta_max 0.982
_diffrn_measurement_device_type KappaCCD
_diffrn_measurement_method \f
_diffrn_radiation_monochromator graphite
_diffrn_radiation_probe x-ray
_diffrn_radiation_type MoK\a
_diffrn_radiation_wavelength 0.71073
_diffrn_reflns_av_R_equivalents 0.0353
_diffrn_reflns_av_sigmaI/netI 0.0540
_diffrn_reflns_limit_h_max 7
_diffrn_reflns_limit_h_min -7
_diffrn_reflns_limit_k_max 31
_diffrn_reflns_limit_k_min -31
_diffrn_reflns_limit_l_max 10
_diffrn_reflns_limit_l_min -10
_diffrn_reflns_number 17349
_diffrn_reflns_theta_full 25.40
_diffrn_reflns_theta_max 25.40
_diffrn_reflns_theta_min 3.15
_diffrn_source 'fine-focus sealed tube'
_exptl_absorpt_coefficient_mu 0.083
_exptl_absorpt_correction_T_max 0.9909
_exptl_absorpt_correction_T_min 0.9582
_exptl_absorpt_correction_type multi-scan
_exptl_absorpt_process_details 'SADABS version 2.10 (Sheldrick,Bruker AXS Inc.,2002)'
_exptl_crystal_colour colourless
_exptl_crystal_density_diffrn 1.282
_exptl_crystal_density_method 'not measured'
_exptl_crystal_description needle
_exptl_crystal_F_000 624
_exptl_crystal_size_max 0.52
_exptl_crystal_size_mid 0.18
_exptl_crystal_size_min 0.11
_refine_diff_density_max 0.161
_refine_diff_density_min -0.175
_refine_diff_density_rms 0.040
_refine_ls_abs_structure_details 'Flack H D (1983), Acta Cryst. A39, 876-881'
_refine_ls_abs_structure_Flack -0.9(10)
_refine_ls_extinction_method none
_refine_ls_goodness_of_fit_ref 1.065
_refine_ls_hydrogen_treatment mixed
_refine_ls_matrix_type full
_refine_ls_number_parameters 413
_refine_ls_number_reflns 5336
_refine_ls_number_restraints 1
_refine_ls_restrained_S_all 1.065
_refine_ls_R_factor_all 0.0771
_refine_ls_R_factor_gt 0.0428
_refine_ls_shift/su_max 0.000
_refine_ls_shift/su_mean 0.000
_refine_ls_structure_factor_coef Fsqd
_refine_ls_weighting_details 'calc w=1/[\s^2^(Fo^2^)+(0.0410P)^2^+0.1807P] where P=(Fo^2^+2Fc^2^)/3'
_refine_ls_weighting_scheme calc
_refine_ls_wR_factor_gt 0.0783
_refine_ls_wR_factor_ref 0.0904
_reflns_number_gt 3958
_reflns_number_total 5336
_reflns_threshold_expression >2sigma(I)
_cod_data_source_file c4ob00367e2.cif
_cod_data_source_block an225
_cod_original_sg_symbol_H-M 'P 21'
_cod_database_code 7153895

loop_
_symmetry_equiv_pos_as_xyz
'x, y, z'
'-x, y+1/2, -z'

loop_
_atom_site_label
_atom_site_type_symbol
_atom_site_fract_x
_atom_site_fract_y
_atom_site_fract_z
_atom_site_U_iso_or_equiv
_atom_site_adp_type
_atom_site_occupancy
_atom_site_symmetry_multiplicity
_atom_site_calc_flag
_atom_site_refinement_flags
C1A C 0.6548(4) 0.06271(10) 0.0118(3) 0.0306(6) Uani 1 1 d .
H1A H 0.7693 0.0757 -0.0295 0.037 Uiso 1 1 calc R
C2A C 0.6000(4) 0.01100(10) 0.0005(3) 0.0322(6) Uani 1 1 d .
C3A C 0.4318(4) -0.00933(10) 0.0619(3) 0.0325(6) Uani 1 1 d .
C4A C 0.3180(4) 0.02352(10) 0.1355(3) 0.0327(6) Uani 1 1 d .
H4A H 0.2055 0.0102 0.1786 0.039 Uiso 1 1 calc R
C4AA C 0.3646(4) 0.07607(9) 0.1482(3) 0.0271(6) Uani 1 1 d .
C4AB C 0.2682(4) 0.11999(9) 0.2049(3) 0.0285(6) Uani 1 1 d .
C5A C 0.0887(4) 0.12662(10) 0.2696(3) 0.0344(6) Uani 1 1 d .
H5A H 0.0079 0.0976 0.2885 0.041 Uiso 1 1 calc R
C6A C 0.0301(4) 0.17555(10) 0.3057(3) 0.0329(6) Uani 1 1 d .
H6A H -0.0927 0.1804 0.3478 0.039 Uiso 1 1 calc R
C7A C 0.1517(4) 0.21784(10) 0.2802(3) 0.0317(6) Uani 1 1 d .
C8A C 0.3343(4) 0.21340(9) 0.2189(3) 0.0283(6) Uani 1 1 d .
C8AA C 0.3852(4) 0.16371(9) 0.1781(2) 0.0284(6) Uani 1 1 d .
N9A N 0.5467(3) 0.14760(8) 0.1074(2) 0.0301(5) Uani 1 1 d .
C9AA C 0.5345(4) 0.09460(9) 0.0861(3) 0.0284(6) Uani 1 1 d .
O10A O 0.7026(3) -0.02493(6) -0.07139(19) 0.0382(5) Uani 1 1 d .
C10A C 0.8543(4) -0.00582(11) -0.1546(3) 0.0440(7) Uani 1 1 d .
H10A H 0.7884 0.0187 -0.2295 0.066 Uiso 1 1 calc R
H10B H 0.9129 -0.0347 -0.2038 0.066 Uiso 1 1 calc R
H10C H 0.9659 0.0116 -0.0877 0.066 Uiso 1 1 calc R
C11A C 0.3732(5) -0.06554(10) 0.0383(3) 0.0466(7) Uani 1 1 d .
H11A H 0.3126 -0.0711 -0.0659 0.070 Uiso 1 1 calc R
H11B H 0.2712 -0.0749 0.1017 0.070 Uiso 1 1 calc R
H11C H 0.4978 -0.0870 0.0637 0.070 Uiso 1 1 calc R
O12A O 0.0906(3) 0.26458(6) 0.32949(18) 0.0368(5) Uani 1 1 d .
C12A C 0.1600(4) 0.31111(10) 0.2623(3) 0.0387(7) Uani 1 1 d .
C13A C 0.1344(5) 0.35296(12) 0.3732(4) 0.0549(8) Uani 1 1 d .
H13A H -0.0117 0.3547 0.3868 0.082 Uiso 1 1 calc R
H13B H 0.1764 0.3862 0.3363 0.082 Uiso 1 1 calc R
H13C H 0.2219 0.3451 0.4683 0.082 Uiso 1 1 calc R
C14A C 0.0172(5) 0.32019(12) 0.1150(3) 0.0556(8) Uani 1 1 d .
H14A H 0.0254 0.2906 0.0494 0.083 Uiso 1 1 calc R
H14B H 0.0610 0.3515 0.0683 0.083 Uiso 1 1 calc R
H14C H -0.1264 0.3243 0.1327 0.083 Uiso 1 1 calc R
C15A C 0.3811(4) 0.30515(10) 0.2384(3) 0.0404(7) Uani 1 1 d .
H15A H 0.4672 0.3349 0.2411 0.049 Uiso 1 1 calc R
C16A C 0.4591(4) 0.25952(10) 0.2138(3) 0.0378(7) Uani 1 1 d .
H16A H 0.5970 0.2569 0.1927 0.045 Uiso 1 1 calc R
C1B C -0.1175(4) -0.00083(9) 0.4044(3) 0.0300(6) Uani 1 1 d .
H1B H -0.2333 -0.0083 0.3298 0.036 Uiso 1 1 calc R
C2B C 0.0564(4) -0.03247(10) 0.4280(3) 0.0330(6) Uani 1 1 d .
C3B C 0.2313(4) -0.02172(10) 0.5353(3) 0.0361(6) Uani 1 1 d .
C4B C 0.2284(4) 0.02165(10) 0.6219(3) 0.0358(7) Uani 1 1 d .
H4B H 0.3455 0.0294 0.6951 0.043 Uiso 1 1 calc R
C4BA C 0.0557(4) 0.05444(9) 0.6036(3) 0.0295(6) Uani 1 1 d .
C4BB C 0.0006(4) 0.09963(10) 0.6804(3) 0.0312(6) Uani 1 1 d .
C5B C 0.0951(4) 0.12744(10) 0.8030(3) 0.0361(7) Uani 1 1 d .
H5B H 0.2309 0.1183 0.8510 0.043 Uiso 1 1 calc R
C6B C -0.0084(4) 0.16836(10) 0.8551(3) 0.0380(7) Uani 1 1 d .
H6B H 0.0556 0.1871 0.9398 0.046 Uiso 1 1 calc R
C7B C -0.2054(4) 0.18220(9) 0.7841(3) 0.0333(7) Uani 1 1 d .
C8B C -0.3094(4) 0.15542(10) 0.6605(3) 0.0307(6) Uani 1 1 d .
C8BA C -0.2019(4) 0.11374(9) 0.6129(3) 0.0295(6) Uani 1 1 d .
N9B N -0.2673(3) 0.07896(8) 0.4992(2) 0.0319(5) Uani 1 1 d .
C9BA C -0.1146(4) 0.04231(9) 0.4947(3) 0.0301(6) Uani 1 1 d .
O10B O 0.0746(3) -0.07667(7) 0.34855(19) 0.0414(5) Uani 1 1 d .
C10B C -0.1028(4) -0.09216(11) 0.2454(3) 0.0461(7) Uani 1 1 d .
H10D H -0.2237 -0.0950 0.2964 0.069 Uiso 1 1 calc R
H10E H -0.0756 -0.1257 0.2028 0.069 Uiso 1 1 calc R
H10F H -0.1312 -0.0664 0.1660 0.069 Uiso 1 1 calc R
C11B C 0.4149(4) -0.05799(11) 0.5542(3) 0.0516(8) Uani 1 1 d .
H11D H 0.5148 -0.0477 0.6415 0.077 Uiso 1 1 calc R
H11E H 0.4822 -0.0565 0.4658 0.077 Uiso 1 1 calc R
H11F H 0.3670 -0.0933 0.5677 0.077 Uiso 1 1 calc R
O12B O -0.3050(3) 0.22188(7) 0.84328(18) 0.0402(5) Uani 1 1 d .
C12B C -0.4458(4) 0.25223(10) 0.7362(3) 0.0429(7) Uani 1 1 d .
C13B C -0.5691(5) 0.28426(13) 0.8303(4) 0.0657(10) Uani 1 1 d .
H13D H -0.6450 0.2613 0.8882 0.099 Uiso 1 1 calc R
H13E H -0.6683 0.3061 0.7659 0.099 Uiso 1 1 calc R
H13F H -0.4738 0.3061 0.8978 0.099 Uiso 1 1 calc R
C14B C -0.3143(5) 0.28584(12) 0.6502(4) 0.0676(10) Uani 1 1 d .
H14D H -0.2236 0.3081 0.7194 0.101 Uiso 1 1 calc R
H14E H -0.4059 0.3073 0.5790 0.101 Uiso 1 1 calc R
H14F H -0.2290 0.2638 0.5969 0.101 Uiso 1 1 calc R
C15B C -0.5843(4) 0.21736(11) 0.6349(3) 0.0419(7) Uani 1 1 d .
H15B H -0.7221 0.2280 0.5961 0.050 Uiso 1 1 calc R
C16B C -0.5174(4) 0.17166(10) 0.5983(3) 0.0355(6) Uani 1 1 d .
H16B H -0.6052 0.1498 0.5319 0.043 Uiso 1 1 calc R
H9A H 0.621(4) 0.1673(10) 0.067(3) 0.034(8) Uiso 1 1 d .
H9B H -0.380(4) 0.0814(9) 0.442(3) 0.035(8) Uiso 1 1 d .

loop_
_atom_site_aniso_label
_atom_site_aniso_U_11
_atom_site_aniso_U_22
_atom_site_aniso_U_33
_atom_site_aniso_U_23
_atom_site_aniso_U_13
_atom_site_aniso_U_12
C1A 0.0271(14) 0.0333(15) 0.0301(14) 0.0047(11) 0.0004(12) -0.0053(11)
C2A 0.0372(16) 0.0308(15) 0.0265(14) 0.0046(11) -0.0010(13) 0.0023(12)
C3A 0.0343(15) 0.0303(15) 0.0322(14) 0.0053(12) 0.0033(12) -0.0078(12)
C4A 0.0330(15) 0.0343(15) 0.0294(14) 0.0088(12) 0.0012(12) -0.0085(12)
C4AA 0.0276(14) 0.0287(14) 0.0230(13) 0.0033(11) -0.0021(11) -0.0046(11)
C4AB 0.0296(14) 0.0312(14) 0.0226(13) 0.0047(11) -0.0024(11) -0.0051(12)
C5A 0.0369(16) 0.0374(16) 0.0273(14) 0.0076(13) 0.0006(12) -0.0107(13)
C6A 0.0293(14) 0.0379(16) 0.0313(15) 0.0026(12) 0.0048(12) -0.0018(12)
C7A 0.0348(16) 0.0349(15) 0.0236(13) 0.0027(13) -0.0014(12) -0.0008(13)
C8A 0.0292(15) 0.0312(15) 0.0227(13) 0.0040(12) -0.0007(12) -0.0045(11)
C8AA 0.0244(14) 0.0357(16) 0.0236(13) 0.0002(12) -0.0006(12) -0.0041(11)
N9A 0.0294(13) 0.0285(13) 0.0329(12) 0.0041(10) 0.0068(11) -0.0079(10)
C9AA 0.0294(14) 0.0277(14) 0.0259(13) 0.0043(11) -0.0022(12) -0.0065(12)
O10A 0.0463(11) 0.0318(10) 0.0388(10) 0.0012(8) 0.0137(9) -0.0025(9)
C10A 0.0426(17) 0.0442(17) 0.0466(17) -0.0056(14) 0.0119(15) -0.0046(14)
C11A 0.0490(17) 0.0308(16) 0.0616(19) -0.0024(14) 0.0141(16) -0.0092(13)
O12A 0.0422(11) 0.0321(10) 0.0367(10) 0.0029(9) 0.0078(9) 0.0010(8)
C12A 0.0493(18) 0.0310(15) 0.0356(16) 0.0029(13) 0.0063(14) -0.0014(13)
C13A 0.064(2) 0.0395(18) 0.062(2) -0.0060(16) 0.0118(17) 0.0012(15)
C14A 0.059(2) 0.0573(19) 0.0470(18) 0.0134(15) -0.0005(16) 0.0045(16)
C15A 0.0464(18) 0.0296(16) 0.0449(17) -0.0005(13) 0.0063(14) -0.0116(13)
C16A 0.0372(17) 0.0376(16) 0.0394(15) 0.0015(14) 0.0082(13) -0.0076(13)
C1B 0.0313(15) 0.0329(14) 0.0250(14) 0.0007(11) 0.0025(12) -0.0053(12)
C2B 0.0377(17) 0.0356(16) 0.0273(14) 0.0018(12) 0.0101(13) -0.0047(13)
C3B 0.0325(15) 0.0403(17) 0.0356(15) 0.0061(13) 0.0060(13) 0.0002(12)
C4B 0.0272(15) 0.0454(17) 0.0323(15) 0.0059(13) -0.0025(12) -0.0065(13)
C4BA 0.0279(14) 0.0334(15) 0.0258(13) 0.0064(12) 0.0003(12) -0.0054(12)
C4BB 0.0288(15) 0.0346(15) 0.0283(14) 0.0047(12) -0.0012(12) -0.0063(12)
C5B 0.0304(15) 0.0367(16) 0.0375(15) 0.0035(13) -0.0059(13) -0.0038(13)
C6B 0.0419(17) 0.0399(16) 0.0273(14) -0.0015(13) -0.0094(13) -0.0097(14)
C7B 0.0421(17) 0.0290(16) 0.0271(15) 0.0006(12) 0.0006(14) -0.0030(12)
C8B 0.0326(15) 0.0322(15) 0.0257(13) 0.0058(11) 0.0001(12) -0.0023(12)
C8BA 0.0323(14) 0.0291(14) 0.0249(13) 0.0037(11) -0.0024(12) -0.0046(12)
N9B 0.0267(13) 0.0381(13) 0.0278(12) 0.0015(10) -0.0051(11) 0.0008(11)
C9BA 0.0276(14) 0.0341(15) 0.0282(14) 0.0064(12) 0.0036(12) -0.0016(11)
O10B 0.0441(11) 0.0400(11) 0.0392(11) -0.0055(9) 0.0042(9) 0.0002(9)
C10B 0.0517(19) 0.0429(17) 0.0418(16) -0.0085(14) 0.0025(15) -0.0054(14)
C11B 0.0385(17) 0.0540(19) 0.0603(19) -0.0035(16) 0.0019(15) 0.0070(14)
O12B 0.0518(12) 0.0371(11) 0.0279(9) -0.0028(9) -0.0053(9) 0.0051(9)
C12B 0.057(2) 0.0357(16) 0.0334(16) 0.0048(13) 0.0000(15) 0.0067(14)
C13B 0.084(3) 0.061(2) 0.0472(18) -0.0115(16) -0.0058(18) 0.0277(19)
C14B 0.084(3) 0.049(2) 0.064(2) 0.0162(16) -0.009(2) -0.0119(18)
C15B 0.0459(17) 0.0469(18) 0.0305(15) 0.0004(14) -0.0007(13) 0.0097(15)
C16B 0.0328(15) 0.0431(17) 0.0279(14) 0.0006(12) -0.0030(12) -0.0002(13)

loop_
_atom_type_symbol
_atom_type_description
_atom_type_scat_dispersion_real
_atom_type_scat_dispersion_imag
_atom_type_scat_source
C C 0.0033 0.0016 'International Tables Vol C Tables 4.2.6.8 and 6.1.1.4'
H H 0.0000 0.0000 'International Tables Vol C Tables 4.2.6.8 and 6.1.1.4'
N N 0.0061 0.0033 'International Tables Vol C Tables 4.2.6.8 and 6.1.1.4'
O O 0.0106 0.0060 'International Tables Vol C Tables 4.2.6.8 and 6.1.1.4'

loop_
_geom_angle_atom_site_label_1
_geom_angle_atom_site_label_2
_geom_angle_atom_site_label_3
_geom_angle
C2A C1A C9AA 116.9(2)
C2A C1A H1A 121.5
C9AA C1A H1A 121.5
O10A C2A C1A 123.4(2)
O10A C2A C3A 114.0(2)
C1A C2A C3A 122.6(2)
C4A C3A C2A 118.6(2)
C4A C3A C11A 121.5(2)
C2A C3A C11A 119.8(2)
C3A C4A C4AA 121.2(2)
C3A C4A H4A 119.4
C4AA C4A H4A 119.4
C4A C4AA C9AA 118.3(2)
C4A C4AA C4AB 134.5(2)
C9AA C4AA C4AB 107.0(2)
C5A C4AB C8AA 119.0(2)
C5A C4AB C4AA 133.7(2)
C8AA C4AB C4AA 107.1(2)
C6A C5A C4AB 119.6(2)
C6A C5A H5A 120.2
C4AB C5A H5A 120.2
C5A C6A C7A 119.8(2)
C5A C6A H6A 120.1
C7A C6A H6A 120.1
O12A C7A C6A 115.8(2)
O12A C7A C8A 120.9(2)
C6A C7A C8A 123.0(2)
C8AA C8A C7A 115.9(2)
C8AA C8A C16A 126.4(2)
C7A C8A C16A 117.5(2)
N9A C8AA C8A 129.4(2)
N9A C8AA C4AB 108.1(2)
C8A C8AA C4AB 122.5(2)
C8AA N9A C9AA 109.5(2)
C8AA N9A H9A 124.3(18)
C9AA N9A H9A 124.8(18)
N9A C9AA C1A 129.3(2)
N9A C9AA C4AA 108.2(2)
C1A C9AA C4AA 122.4(2)
C2A O10A C10A 116.83(19)
O10A C10A H10A 109.5
O10A C10A H10B 109.5
H10A C10A H10B 109.5
O10A C10A H10C 109.5
H10A C10A H10C 109.5
H10B C10A H10C 109.5
C3A C11A H11A 109.5
C3A C11A H11B 109.5
H11A C11A H11B 109.5
C3A C11A H11C 109.5
H11A C11A H11C 109.5
H11B C11A H11C 109.5
C7A O12A C12A 117.72(18)
O12A C12A C15A 110.3(2)
O12A C12A C13A 103.6(2)
C15A C12A C13A 112.6(2)
O12A C12A C14A 108.2(2)
C15A C12A C14A 110.5(2)
C13A C12A C14A 111.3(2)
C12A C13A H13A 109.5
C12A C13A H13B 109.5
H13A C13A H13B 109.5
C12A C13A H13C 109.5
H13A C13A H13C 109.5
H13B C13A H13C 109.5
C12A C14A H14A 109.5
C12A C14A H14B 109.5
H14A C14A H14B 109.5
C12A C14A H14C 109.5
H14A C14A H14C 109.5
H14B C14A H14C 109.5
C16A C15A C12A 121.5(2)
C16A C15A H15A 119.3
C12A C15A H15A 119.3
C15A C16A C8A 120.0(2)
C15A C16A H16A 120.0
C8A C16A H16A 120.0
C2B C1B C9BA 116.9(2)
C2B C1B H1B 121.6
C9BA C1B H1B 121.6
O10B C2B C1B 123.4(2)
O10B C2B C3B 113.9(2)
C1B C2B C3B 122.7(2)
C4B C3B C2B 118.6(2)
C4B C3B C11B 121.8(2)
C2B C3B C11B 119.6(2)
C3B C4B C4BA 120.9(2)
C3B C4B H4B 119.6
C4BA C4B H4B 119.6
C4B C4BA C9BA 118.5(2)
C4B C4BA C4BB 134.0(2)
C9BA C4BA C4BB 107.3(2)
C5B C4BB C8BA 118.6(2)
C5B C4BB C4BA 134.6(2)
C8BA C4BB C4BA 106.7(2)
C6B C5B C4BB 119.9(2)
C6B C5B H5B 120.0
C4BB C5B H5B 120.0
C5B C6B C7B 120.2(2)
C5B C6B H6B 119.9
C7B C6B H6B 119.9
O12B C7B C6B 118.0(2)
O12B C7B C8B 119.4(2)
C6B C7B C8B 122.5(2)
C8BA C8B C7B 115.7(2)
C8BA C8B C16B 126.1(2)
C7B C8B C16B 118.2(2)
N9B C8BA C8B 128.9(2)
N9B C8BA C4BB 108.1(2)
C8B C8BA C4BB 123.0(2)
C9BA N9B C8BA 109.5(2)
C9BA N9B H9B 127.0(17)
C8BA N9B H9B 123.5(17)
N9B C9BA C1B 129.1(2)
N9B C9BA C4BA 108.4(2)
C1B C9BA C4BA 122.4(2)
C2B O10B C10B 117.1(2)
O10B C10B H10D 109.5
O10B C10B H10E 109.5
H10D C10B H10E 109.5
O10B C10B H10F 109.5
H10D C10B H10F 109.5
H10E C10B H10F 109.5
C3B C11B H11D 109.5
C3B C11B H11E 109.5
H11D C11B H11E 109.5
C3B C11B H11F 109.5
H11D C11B H11F 109.5
H11E C11B H11F 109.5
C7B O12B C12B 115.21(17)
O12B C12B C15B 110.0(2)
O12B C12B C13B 104.4(2)
C15B C12B C13B 111.3(3)
O12B C12B C14B 108.0(2)
C15B C12B C14B 111.1(2)
C13B C12B C14B 111.9(3)
C12B C13B H13D 109.5
C12B C13B H13E 109.5
H13D C13B H13E 109.5
C12B C13B H13F 109.5
H13D C13B H13F 109.5
H13E C13B H13F 109.5
C12B C14B H14D 109.5
C12B C14B H14E 109.5
H14D C14B H14E 109.5
C12B C14B H14F 109.5
H14D C14B H14F 109.5
H14E C14B H14F 109.5
C16B C15B C12B 120.6(3)
C16B C15B H15B 119.7
C12B C15B H15B 119.7
C15B C16B C8B 119.2(2)
C15B C16B H16B 120.4
C8B C16B H16B 120.4

loop_
_geom_bond_atom_site_label_1
_geom_bond_atom_site_label_2
_geom_bond_distance
C1A C2A 1.386(3)
C1A C9AA 1.389(3)
C1A H1A 0.9500
C2A O10A 1.373(3)
C2A C3A 1.410(4)
C3A C4A 1.373(4)
C3A C11A 1.512(3)
C4A C4AA 1.396(3)
C4A H4A 0.9500
C4AA C9AA 1.407(3)
C4AA C4AB 1.436(3)
C4AB C5A 1.403(3)
C4AB C8AA 1.408(3)
C5A C6A 1.379(4)
C5A H5A 0.9500
C6A C7A 1.393(3)
C6A H6A 0.9500
C7A O12A 1.373(3)
C7A C8A 1.398(3)
C8A C8AA 1.395(3)
C8A C16A 1.450(3)
C8AA N9A 1.384(3)
N9A C9AA 1.387(3)
N9A H9A 0.83(3)
O10A C10A 1.429(3)
C10A H10A 0.9800
C10A H10B 0.9800
C10A H10C 0.9800
C11A H11A 0.9800
C11A H11B 0.9800
C11A H11C 0.9800
O12A C12A 1.457(3)
C12A C15A 1.498(4)
C12A C13A 1.511(4)
C12A C14A 1.524(4)
C13A H13A 0.9800
C13A H13B 0.9800
C13A H13C 0.9800
C14A H14A 0.9800
C14A H14B 0.9800
C14A H14C 0.9800
C15A C16A 1.320(4)
C15A H15A 0.9500
C16A H16A 0.9500
C1B C2B 1.386(3)
C1B C9BA 1.388(3)
C1B H1B 0.9500
C2B O10B 1.371(3)
C2B C3B 1.404(4)
C3B C4B 1.376(4)
C3B C11B 1.508(4)
C4B C4BA 1.397(4)
C4B H4B 0.9500
C4BA C9BA 1.399(3)
C4BA C4BB 1.440(3)
C4BB C5B 1.389(3)
C4BB C8BA 1.410(3)
C5B C6B 1.382(4)
C5B H5B 0.9500
C6B C7B 1.387(4)
C6B H6B 0.9500
C7B O12B 1.372(3)
C7B C8B 1.402(3)
C8B C8BA 1.394(3)
C8B C16B 1.443(3)
C8BA N9B 1.389(3)
N9B C9BA 1.380(3)
N9B H9B 0.83(2)
O10B C10B 1.425(3)
C10B H10D 0.9800
C10B H10E 0.9800
C10B H10F 0.9800
C11B H11D 0.9800
C11B H11E 0.9800
C11B H11F 0.9800
O12B C12B 1.457(3)
C12B C15B 1.488(4)
C12B C13B 1.515(4)
C12B C14B 1.525(4)
C13B H13D 0.9800
C13B H13E 0.9800
C13B H13F 0.9800
C14B H14D 0.9800
C14B H14E 0.9800
C14B H14F 0.9800
C15B C16B 1.323(4)
C15B H15B 0.9500
C16B H16B 0.9500

loop_
_geom_torsion_atom_site_label_1
_geom_torsion_atom_site_label_2
_geom_torsion_atom_site_label_3
_geom_torsion_atom_site_label_4
_geom_torsion
C9AA C1A C2A O10A 179.1(2)
C9AA C1A C2A C3A -0.6(3)
O10A C2A C3A C4A -179.6(2)
C1A C2A C3A C4A 0.1(4)
O10A C2A C3A C11A -3.1(3)
C1A C2A C3A C11A 176.7(2)
C2A C3A C4A C4AA 0.9(4)
C11A C3A C4A C4AA -175.6(2)
C3A C4A C4AA C9AA -1.3(3)
C3A C4A C4AA C4AB 173.7(2)
C4A C4AA C4AB C5A 0.0(4)
C9AA C4AA C4AB C5A 175.4(2)
C4A C4AA C4AB C8AA -176.6(3)
C9AA C4AA C4AB C8AA -1.2(2)
C8AA C4AB C5A C6A 0.0(3)
C4AA C4AB C5A C6A -176.2(2)
C4AB C5A C6A C7A -1.2(4)
C5A C6A C7A O12A -175.3(2)
C5A C6A C7A C8A -0.1(4)
O12A C7A C8A C8AA 177.5(2)
C6A C7A C8A C8AA 2.6(3)
O12A C7A C8A C16A 1.9(3)
C6A C7A C8A C16A -173.1(2)
C7A C8A C8AA N9A 175.7(2)
C16A C8A C8AA N9A -9.1(4)
C7A C8A C8AA C4AB -3.8(3)
C16A C8A C8AA C4AB 171.4(2)
C5A C4AB C8AA N9A -176.94(19)
C4AA C4AB C8AA N9A 0.2(2)
C5A C4AB C8AA C8A 2.6(3)
C4AA C4AB C8AA C8A 179.8(2)
C8A C8AA N9A C9AA -178.6(2)
C4AB C8AA N9A C9AA 0.9(2)
C8AA N9A C9AA C1A 175.3(2)
C8AA N9A C9AA C4AA -1.6(2)
C2A C1A C9AA N9A -176.4(2)
C2A C1A C9AA C4AA 0.1(3)
C4A C4AA C9AA N9A 178.0(2)
C4AB C4AA C9AA N9A 1.7(2)
C4A C4AA C9AA C1A 0.8(3)
C4AB C4AA C9AA C1A -175.5(2)
C1A C2A O10A C10A -8.7(3)
C3A C2A O10A C10A 171.1(2)
C6A C7A O12A C12A -158.5(2)
C8A C7A O12A C12A 26.2(3)
C7A O12A C12A C15A -40.0(3)
C7A O12A C12A C13A -160.7(2)
C7A O12A C12A C14A 81.0(3)
O12A C12A C15A C16A 29.6(3)
C13A C12A C15A C16A 144.8(3)
C14A C12A C15A C16A -90.1(3)
C12A C15A C16A C8A -4.0(4)
C8AA C8A C16A C15A 171.7(3)
C7A C8A C16A C15A -13.1(3)
C9BA C1B C2B O10B 179.2(2)
C9BA C1B C2B C3B -1.3(3)
O10B C2B C3B C4B -179.6(2)
C1B C2B C3B C4B 0.9(4)
O10B C2B C3B C11B -0.4(3)
C1B C2B C3B C11B -179.9(2)
C2B C3B C4B C4BA -0.1(4)
C11B C3B C4B C4BA -179.3(2)
C3B C4B C4BA C9BA -0.2(3)
C3B C4B C4BA C4BB 175.4(3)
C4B C4BA C4BB C5B -1.3(5)
C9BA C4BA C4BB C5B 174.6(3)
C4B C4BA C4BB C8BA -176.8(3)
C9BA C4BA C4BB C8BA -0.9(3)
C8BA C4BB C5B C6B -0.8(4)
C4BA C4BB C5B C6B -175.9(3)
C4BB C5B C6B C7B -0.9(4)
C5B C6B C7B O12B 177.6(2)
C5B C6B C7B C8B 1.3(4)
O12B C7B C8B C8BA -176.3(2)
C6B C7B C8B C8BA 0.0(3)
O12B C7B C8B C16B 1.3(3)
C6B C7B C8B C16B 177.6(2)
C7B C8B C8BA N9B 176.9(2)
C16B C8B C8BA N9B -0.5(4)
C7B C8B C8BA C4BB -1.7(3)
C16B C8B C8BA C4BB -179.1(2)
C5B C4BB C8BA N9B -176.7(2)
C4BA C4BB C8BA N9B -0.4(3)
C5B C4BB C8BA C8B 2.2(4)
C4BA C4BB C8BA C8B 178.5(2)
C8B C8BA N9B C9BA -177.2(2)
C4BB C8BA N9B C9BA 1.5(3)
C8BA N9B C9BA C1B 176.6(2)
C8BA N9B C9BA C4BA -2.1(3)
C2B C1B C9BA N9B -177.5(2)
C2B C1B C9BA C4BA 1.0(3)
C4B C4BA C9BA N9B 178.5(2)
C4BB C4BA C9BA N9B 1.8(3)
C4B C4BA C9BA C1B -0.3(3)
C4BB C4BA C9BA C1B -176.9(2)
C1B C2B O10B C10B -5.1(3)
C3B C2B O10B C10B 175.4(2)
C6B C7B O12B C12B 149.2(2)
C8B C7B O12B C12B -34.3(3)
C7B O12B C12B C15B 48.1(3)
C7B O12B C12B C13B 167.5(2)
C7B O12B C12B C14B -73.3(3)
O12B C12B C15B C16B -32.2(3)
C13B C12B C15B C16B -147.3(3)
C14B C12B C15B C16B 87.3(3)
C12B C15B C16B C8B 1.4(4)
C8BA C8B C16B C15B -166.9(3)
C7B C8B C16B C15B 15.8(4)
